data_4310145
loop_
_publ_author_name
'Angela L. Reiff'
'Eva M. Garcia-Frutos'
'Jun Mo Gil'
'Oren P. Anderson'
'Louis S. Hegedus'

_publ_section_title
;
Synthesis and Properties of Cobalt(III) Complexes of 4-Substituted
Pyridine-Capped Dioxocyclams
;
_journal_name_full 'Inorganic Chemistry'
_journal_page_first 9162
_journal_page_last 9174
_journal_paper_doi 10.1021/ic050200h
_journal_volume 44
_journal_year 2005
_chemical_formula_sum 'C25 H38 Co N7 O5'
_chemical_formula_weight 575.55
_chemical_name_systematic
; 
 ? 
;
_space_group_IT_number 14
_symmetry_cell_setting monoclinic
_symmetry_space_group_name_Hall '-P 2ybc'
_symmetry_space_group_name_H-M 'P 1 21/c 1'
_atom_sites_solution_hydrogens geom
_atom_sites_solution_primary direct
_atom_sites_solution_secondary difmap
_audit_creation_method SHELXL-97
_cell_angle_alpha 90.00
_cell_angle_beta 102.626(5)
_cell_angle_gamma 90.00
_cell_formula_units_Z 4
_cell_length_a 16.167(4)
_cell_length_b 11.435(3)
_cell_length_c 15.670(4)
_cell_measurement_reflns_used 1165
_cell_measurement_temperature 373(2)
_cell_measurement_theta_max 17.58
_cell_measurement_theta_min 2.20
_cell_volume 2826.9(13)
_computing_cell_refinement 'Bruker SMART'
_computing_data_collection 'Bruker SMART'
_computing_data_reduction 'Bruker SAINT'
_computing_molecular_graphics 'Bruker SHELXTL'
_computing_publication_material 'Bruker SHELXTL'
_computing_structure_refinement 'Bruker SHELXTL'
_computing_structure_solution 'Bruker SHELXTL'
_diffrn_ambient_temperature 373(2)
_diffrn_measured_fraction_theta_full 0.998
_diffrn_measured_fraction_theta_max 0.998
_diffrn_measurement_device_type 'CCD area detector'
_diffrn_measurement_method 'phi and omega scans'
_diffrn_radiation_monochromator graphite
_diffrn_radiation_source 'fine-focus sealed tube'
_diffrn_radiation_type MoK\a
_diffrn_radiation_wavelength 0.71073
_diffrn_reflns_av_R_equivalents 0.1072
_diffrn_reflns_av_sigmaI/netI 0.1046
_diffrn_reflns_limit_h_max 17
_diffrn_reflns_limit_h_min -17
_diffrn_reflns_limit_k_max 12
_diffrn_reflns_limit_k_min -12
_diffrn_reflns_limit_l_max 17
_diffrn_reflns_limit_l_min -17
_diffrn_reflns_number 17606
_diffrn_reflns_theta_full 23.26
_diffrn_reflns_theta_max 23.26
_diffrn_reflns_theta_min 1.29
_exptl_absorpt_coefficient_mu 0.654
_exptl_absorpt_correction_T_max 0.9375
_exptl_absorpt_correction_T_min 0.8536
_exptl_absorpt_correction_type multi-scan
_exptl_absorpt_process_details 'SADABS (Sheldrick, 1997)'
_exptl_crystal_colour 'clear light orange'
_exptl_crystal_density_diffrn 1.352
_exptl_crystal_density_meas ?
_exptl_crystal_density_method .
_exptl_crystal_description plates
_exptl_crystal_F_000 1216
_exptl_crystal_size_max 0.25
_exptl_crystal_size_mid 0.20
_exptl_crystal_size_min 0.10
_refine_diff_density_max 0.907
_refine_diff_density_min -0.416
_refine_diff_density_rms 0.093
_refine_ls_extinction_coef 0.0018(4)
_refine_ls_extinction_expression Fc^*^=kFc[1+0.001xFc^2^\l^3^/sin(2\q)]^-1/4^
_refine_ls_extinction_method SHELXL
_refine_ls_goodness_of_fit_ref 1.025
_refine_ls_hydrogen_treatment constr
_refine_ls_matrix_type full
_refine_ls_number_parameters 354
_refine_ls_number_reflns 4054
_refine_ls_number_restraints 0
_refine_ls_restrained_S_all 1.025
_refine_ls_R_factor_all 0.1351
_refine_ls_R_factor_gt 0.0664
_refine_ls_shift/su_max 0.044
_refine_ls_shift/su_mean 0.002
_refine_ls_structure_factor_coef Fsqd
_refine_ls_weighting_details 'calc w=1/[\s^2^(Fo^2^)+(0.0330P)^2^+17.0719P] where P=(Fo^2^+2Fc^2^)/3'
_refine_ls_weighting_scheme calc
_refine_ls_wR_factor_gt 0.1511
_refine_ls_wR_factor_ref 0.1965
_reflns_number_gt 2411
_reflns_number_total 4054
_reflns_threshold_expression >2sigma(I)
_cod_data_source_file ic050200hsi20050204_103054_7.cif
_cod_data_source_block lsh154m
_cod_depositor_comments
;
The following automatic conversions were performed:
'_symmetry_cell_setting' value 'Monoclinic' changed to 'monoclinic'
according to '/home/saulius/struct/CIF-dictionaries/cif_core.dic'
dictionary named 'cif_core.dic' version 2.4.1 from 2010-06-29.

Automatic conversion script
Id: cif_fix_enum 1527 2010-12-29 10:47:43Z saulius 
;
_cod_original_cell_volume 2826.9(12)
_cod_database_code 4310145

loop_
_symmetry_equiv_pos_as_xyz
'x, y, z'
'-x, y+1/2, -z+1/2'
'-x, -y, -z'
'x, -y-1/2, z-1/2'

loop_
_atom_site_label
_atom_site_type_symbol
_atom_site_fract_x
_atom_site_fract_y
_atom_site_fract_z
_atom_site_U_iso_or_equiv
_atom_site_adp_type
_atom_site_occupancy
_atom_site_symmetry_multiplicity
_atom_site_calc_flag
_atom_site_refinement_flags
_atom_site_disorder_assembly
_atom_site_disorder_group
Co1 Co 0.75099(6) 0.91521(8) 0.27709(6) 0.0321(3) Uani 1 1 d . . .
O1 O 1.0095(3) 0.7966(5) 0.4362(4) 0.0674(18) Uani 1 1 d . . .
O2 O 0.9471(4) 0.6745(5) 0.2848(4) 0.0604(16) Uani 1 1 d . . .
O3 O 0.5654(4) 1.0264(5) 0.0999(4) 0.0744(19) Uani 1 1 d . . .
O4 O 0.5548(4) 1.1541(5) 0.2697(4) 0.0673(18) Uani 1 1 d . . .
N1 N 0.8227(4) 0.7769(5) 0.2724(4) 0.0396(15) Uani 1 1 d . . .
N2 N 0.6652(3) 0.8302(5) 0.1922(4) 0.0382(15) Uani 1 1 d . . .
N3 N 0.6778(4) 1.0483(5) 0.2900(4) 0.0358(15) Uani 1 1 d . . .
N4 N 0.8441(3) 1.0151(5) 0.3400(4) 0.0346(14) Uani 1 1 d . . .
N5 N 0.7794(3) 0.9782(5) 0.1774(4) 0.0351(14) Uani 1 1 d . . .
N6 N 0.8236(5) 1.0607(8) 0.0292(5) 0.077(2) Uani 1 1 d . . .
N7 N 0.7040(5) 0.8021(7) 0.4345(5) 0.073(2) Uani 1 1 d . . .
C1 C 0.9589(5) 0.8543(6) 0.3591(6) 0.053(2) Uani 1 1 d . . .
C2 C 1.0260(7) 0.8984(8) 0.3132(9) 0.108(5) Uani 1 1 d . . .
H2A H 1.0602 0.9562 0.3490 0.162 Uiso 1 1 calc R . .
H2B H 0.9992 0.9327 0.2581 0.162 Uiso 1 1 calc R . .
H2C H 1.0612 0.8344 0.3033 0.162 Uiso 1 1 calc R . .
C3 C 0.9648(6) 0.7149(8) 0.4805(6) 0.072(3) Uani 1 1 d . . .
H3A H 1.0035 0.6821 0.5299 0.109 Uiso 1 1 calc R . .
H3B H 0.9410 0.6534 0.4409 0.109 Uiso 1 1 calc R . .
H3C H 0.9201 0.7550 0.5000 0.109 Uiso 1 1 calc R . .
C4 C 0.9054(5) 0.7622(6) 0.3006(5) 0.047(2) Uani 1 1 d . . .
C5 C 0.7763(6) 0.6746(7) 0.2261(6) 0.063(3) Uani 1 1 d . . .
C6 C 0.8054(6) 0.6465(9) 0.1407(7) 0.095(4) Uani 1 1 d . . .
H6A H 0.7973 0.7141 0.1034 0.143 Uiso 1 1 calc R . .
H6B H 0.7727 0.5826 0.1112 0.143 Uiso 1 1 calc R . .
H6C H 0.8643 0.6256 0.1544 0.143 Uiso 1 1 calc R . .
C7 C 0.7899(8) 0.5654(8) 0.2844(8) 0.115(5) Uani 1 1 d . . .
H7A H 0.7720 0.5814 0.3378 0.173 Uiso 1 1 calc R . .
H7B H 0.8489 0.5449 0.2976 0.173 Uiso 1 1 calc R . .
H7C H 0.7573 0.5017 0.2544 0.173 Uiso 1 1 calc R . .
C8 C 0.6816(5) 0.7043(6) 0.2128(6) 0.058(2) Uani 1 1 d . . .
H8A H 0.6495 0.6573 0.1654 0.069 Uiso 1 1 calc R . .
H8B H 0.6623 0.6850 0.2655 0.069 Uiso 1 1 calc R . .
C9 C 0.5747(5) 0.8575(8) 0.1968(6) 0.061(3) Uani 1 1 d . . .
H9A H 0.5672 0.8343 0.2542 0.073 Uiso 1 1 calc R . .
H9B H 0.5377 0.8085 0.1544 0.073 Uiso 1 1 calc R . .
C10 C 0.5443(5) 0.9828(8) 0.1812(7) 0.070(3) Uani 1 1 d . . .
C11 C 0.4506(6) 0.9963(10) 0.1710(11) 0.147(7) Uani 1 1 d . . .
H11A H 0.4217 0.9434 0.1269 0.220 Uiso 1 1 calc R . .
H11B H 0.4345 1.0752 0.1541 0.220 Uiso 1 1 calc R . .
H11C H 0.4354 0.9790 0.2256 0.220 Uiso 1 1 calc R . .
C12 C 0.5534(9) 1.1519(9) 0.0787(8) 0.123(5) Uani 1 1 d . . .
H12A H 0.5699 1.1678 0.0246 0.184 Uiso 1 1 calc R . .
H12B H 0.5877 1.1975 0.1247 0.184 Uiso 1 1 calc R . .
H12C H 0.4948 1.1721 0.0732 0.184 Uiso 1 1 calc R . .
C13 C 0.5952(5) 1.0693(7) 0.2542(5) 0.046(2) Uani 1 1 d . . .
C14 C 0.7193(5) 1.1390(6) 0.3548(5) 0.049(2) Uani 1 1 d . . .
C15 C 0.7243(6) 1.2567(7) 0.3100(7) 0.084(3) Uani 1 1 d . . .
H15A H 0.7525 1.2469 0.2626 0.126 Uiso 1 1 calc R . .
H15B H 0.7553 1.3113 0.3515 0.126 Uiso 1 1 calc R . .
H15C H 0.6680 1.2859 0.2877 0.126 Uiso 1 1 calc R . .
C16 C 0.6732(6) 1.1582(8) 0.4301(6) 0.074(3) Uani 1 1 d . . .
H16A H 0.6690 1.0852 0.4591 0.111 Uiso 1 1 calc R . .
H16B H 0.6173 1.1882 0.4068 0.111 Uiso 1 1 calc R . .
H16C H 0.7044 1.2132 0.4711 0.111 Uiso 1 1 calc R . .
C17 C 0.8048(5) 1.0898(6) 0.3986(5) 0.0447(19) Uani 1 1 d . . .
H17A H 0.8429 1.1542 0.4199 0.054 Uiso 1 1 calc R . .
H17B H 0.7986 1.0439 0.4488 0.054 Uiso 1 1 calc R . .
C18 C 0.9117(5) 0.9479(6) 0.3985(5) 0.044(2) Uani 1 1 d . . .
H18A H 0.8867 0.9106 0.4425 0.053 Uiso 1 1 calc R . .
H18B H 0.9534 1.0034 0.4287 0.053 Uiso 1 1 calc R . .
C19 C 0.8799(5) 1.0912(7) 0.2772(5) 0.050(2) Uani 1 1 d . . .
H19A H 0.8673 1.1727 0.2858 0.061 Uiso 1 1 calc R . .
H19B H 0.9410 1.0824 0.2886 0.061 Uiso 1 1 calc R . .
C20 C 0.8418(5) 1.0561(6) 0.1848(5) 0.044(2) Uani 1 1 d . . .
C21 C 0.8644(6) 1.0964(8) 0.1089(6) 0.066(3) Uani 1 1 d . . .
H21A H 0.9088 1.1494 0.1137 0.079 Uiso 1 1 calc R . .
C22 C 0.7609(5) 0.9841(9) 0.0246(6) 0.070(3) Uani 1 1 d . . .
H22A H 0.7312 0.9595 -0.0302 0.084 Uiso 1 1 calc R . .
C23 C 0.7388(4) 0.9406(7) 0.0974(5) 0.0419(19) Uani 1 1 d . . .
C24 C 0.6725(4) 0.8520(7) 0.1001(5) 0.047(2) Uani 1 1 d . . .
H24A H 0.6866 0.7796 0.0743 0.056 Uiso 1 1 calc R . .
H24B H 0.6184 0.8792 0.0660 0.056 Uiso 1 1 calc R . .
C25 C 0.7222(5) 0.8479(6) 0.3760(5) 0.046(2) Uani 1 1 d . . .
O5A O 0.4638(11) 0.3590(17) -0.0326(12) 0.050(8) Uani 0.298(19) 1 d P A 1
O5B O 0.5141(16) 0.4493(15) 0.045(2) 0.32(2) Uani 0.702(19) 1 d P A 2

loop_
_atom_site_aniso_label
_atom_site_aniso_U_11
_atom_site_aniso_U_22
_atom_site_aniso_U_33
_atom_site_aniso_U_23
_atom_site_aniso_U_13
_atom_site_aniso_U_12
Co1 0.0389(6) 0.0227(5) 0.0377(6) -0.0059(5) 0.0146(4) -0.0073(5)
O1 0.038(3) 0.054(4) 0.105(5) -0.014(4) 0.005(3) 0.003(3)
O2 0.067(4) 0.045(3) 0.071(4) 0.001(3) 0.018(3) 0.020(3)
O3 0.089(5) 0.064(4) 0.061(4) 0.000(3) -0.001(4) 0.014(4)
O4 0.055(4) 0.050(4) 0.091(5) -0.020(3) 0.002(3) 0.015(3)
N1 0.048(4) 0.023(3) 0.052(4) -0.006(3) 0.020(3) -0.006(3)
N2 0.036(4) 0.031(3) 0.052(4) -0.010(3) 0.019(3) -0.005(3)
N3 0.040(4) 0.028(3) 0.040(4) -0.012(3) 0.010(3) -0.003(3)
N4 0.043(4) 0.027(3) 0.034(3) 0.001(3) 0.008(3) 0.000(3)
N5 0.033(3) 0.033(3) 0.042(4) -0.001(3) 0.013(3) -0.002(3)
N6 0.062(5) 0.122(7) 0.048(5) 0.017(5) 0.013(4) -0.028(5)
N7 0.079(6) 0.079(6) 0.066(5) 0.018(5) 0.025(4) -0.016(5)
C1 0.053(5) 0.032(4) 0.081(6) 0.003(4) 0.027(5) -0.002(4)
C2 0.091(8) 0.057(6) 0.207(14) -0.011(8) 0.101(9) -0.019(6)
C3 0.075(7) 0.072(7) 0.069(7) 0.015(5) 0.013(5) 0.026(6)
C4 0.061(6) 0.032(4) 0.053(5) 0.014(4) 0.025(4) 0.010(4)
C5 0.089(7) 0.029(4) 0.063(6) -0.005(4) 0.001(5) 0.007(4)
C6 0.092(8) 0.101(8) 0.082(7) -0.043(6) -0.003(6) 0.062(7)
C7 0.126(10) 0.044(6) 0.148(11) 0.024(7) -0.032(8) -0.030(6)
C8 0.075(6) 0.026(4) 0.069(6) -0.015(4) 0.009(5) -0.015(4)
C9 0.041(5) 0.068(6) 0.081(7) -0.033(5) 0.027(5) -0.023(4)
C10 0.055(6) 0.054(6) 0.117(9) -0.013(6) 0.053(6) 0.016(5)
C11 0.047(7) 0.107(10) 0.30(2) -0.104(12) 0.061(9) -0.024(6)
C12 0.170(13) 0.071(8) 0.104(10) 0.014(7) -0.021(9) 0.016(8)
C13 0.034(5) 0.055(5) 0.051(5) -0.015(4) 0.015(4) -0.005(4)
C14 0.052(5) 0.037(4) 0.052(5) -0.016(4) -0.001(4) 0.000(4)
C15 0.074(7) 0.033(5) 0.123(9) -0.001(5) -0.026(6) -0.006(5)
C16 0.066(6) 0.084(7) 0.069(6) -0.040(6) 0.008(5) 0.020(5)
C17 0.053(5) 0.038(4) 0.041(4) -0.018(4) 0.006(4) -0.002(4)
C18 0.040(4) 0.036(4) 0.056(5) -0.005(4) 0.009(4) -0.001(3)
C19 0.054(5) 0.036(4) 0.063(5) -0.001(4) 0.018(4) -0.019(4)
C20 0.037(4) 0.045(5) 0.053(5) 0.003(4) 0.016(4) -0.011(4)
C21 0.060(6) 0.079(7) 0.066(6) 0.013(5) 0.029(5) -0.023(5)
C22 0.047(5) 0.119(9) 0.046(6) 0.001(6) 0.012(4) -0.009(6)
C23 0.036(4) 0.059(5) 0.034(5) -0.003(4) 0.014(4) 0.003(4)
C24 0.031(4) 0.054(5) 0.053(5) -0.009(4) 0.004(4) -0.001(4)
C25 0.058(5) 0.037(4) 0.050(5) 0.003(4) 0.027(4) -0.011(4)
O5A 0.041(11) 0.050(14) 0.059(14) 0.009(9) 0.014(9) -0.008(9)
O5B 0.25(2) 0.111(16) 0.69(6) 0.02(2) 0.32(3) 0.022(17)

loop_
_atom_type_symbol
_atom_type_description
_atom_type_scat_dispersion_real
_atom_type_scat_dispersion_imag
_atom_type_scat_source
C C 0.0033 0.0016 'International Tables Vol C Tables 4.2.6.8 and 6.1.1.4'
H H 0.0000 0.0000 'International Tables Vol C Tables 4.2.6.8 and 6.1.1.4'
N N 0.0061 0.0033 'International Tables Vol C Tables 4.2.6.8 and 6.1.1.4'
O O 0.0106 0.0060 'International Tables Vol C Tables 4.2.6.8 and 6.1.1.4'
Co Co 0.3494 0.9721 'International Tables Vol C Tables 4.2.6.8 and 6.1.1.4'

loop_
_geom_angle_atom_site_label_1
_geom_angle_atom_site_label_2
_geom_angle_atom_site_label_3
_geom_angle
_geom_angle_site_symmetry_1
_geom_angle_site_symmetry_3
_geom_angle_publ_flag
N5 Co1 C25 178.5(3) . . ?
N5 Co1 N2 83.7(2) . . ?
C25 Co1 N2 95.2(3) . . ?
N5 Co1 N3 92.9(2) . . ?
C25 Co1 N3 88.2(3) . . ?
N2 Co1 N3 95.8(2) . . ?
N5 Co1 N1 91.4(2) . . ?
C25 Co1 N1 87.4(3) . . ?
N2 Co1 N1 84.9(2) . . ?
N3 Co1 N1 175.6(2) . . ?
N5 Co1 N4 84.0(2) . . ?
C25 Co1 N4 97.2(3) . . ?
N2 Co1 N4 167.6(2) . . ?
N3 Co1 N4 84.9(2) . . ?
N1 Co1 N4 95.3(2) . . ?
C3 O1 C1 116.1(6) . . ?
C12 O3 C10 118.6(8) . . ?
C4 N1 C5 115.3(6) . . ?
C4 N1 Co1 130.4(5) . . ?
C5 N1 Co1 114.2(5) . . ?
C8 N2 C24 108.9(6) . . ?
C8 N2 C9 108.5(6) . . ?
C24 N2 C9 107.0(6) . . ?
C8 N2 Co1 105.5(5) . . ?
C24 N2 Co1 112.3(4) . . ?
C9 N2 Co1 114.4(4) . . ?
C13 N3 C14 114.4(6) . . ?
C13 N3 Co1 131.1(5) . . ?
C14 N3 Co1 114.4(4) . . ?
C18 N4 C17 105.8(5) . . ?
C18 N4 C19 111.3(6) . . ?
C17 N4 C19 110.1(5) . . ?
C18 N4 Co1 112.9(4) . . ?
C17 N4 Co1 105.0(4) . . ?
C19 N4 Co1 111.4(4) . . ?
C20 N5 C23 120.0(6) . . ?
C20 N5 Co1 120.3(5) . . ?
C23 N5 Co1 119.6(5) . . ?
C22 N6 C21 117.8(7) . . ?
O1 C1 C2 102.4(8) . . ?
O1 C1 C18 102.8(7) . . ?
C2 C1 C18 115.7(7) . . ?
O1 C1 C4 109.0(6) . . ?
C2 C1 C4 108.2(8) . . ?
C18 C1 C4 117.3(7) . . ?
O2 C4 N1 125.3(8) . . ?
O2 C4 C1 114.1(7) . . ?
N1 C4 C1 120.6(7) . . ?
N1 C5 C7 110.9(7) . . ?
N1 C5 C8 105.9(6) . . ?
C7 C5 C8 105.6(8) . . ?
N1 C5 C6 111.6(8) . . ?
C7 C5 C6 108.4(8) . . ?
C8 C5 C6 114.3(7) . . ?
N2 C8 C5 111.6(6) . . ?
N2 C9 C10 118.0(7) . . ?
O3 C10 C11 107.0(10) . . ?
O3 C10 C9 109.3(6) . . ?
C11 C10 C9 113.5(8) . . ?
O3 C10 C13 103.2(7) . . ?
C11 C10 C13 111.3(7) . . ?
C9 C10 C13 111.8(8) . . ?
O4 C13 N3 125.5(7) . . ?
O4 C13 C10 114.8(7) . . ?
N3 C13 C10 119.7(6) . . ?
N3 C14 C17 106.2(6) . . ?
N3 C14 C15 111.0(7) . . ?
C17 C14 C15 113.7(7) . . ?
N3 C14 C16 113.3(7) . . ?
C17 C14 C16 104.7(7) . . ?
C15 C14 C16 107.9(7) . . ?
N4 C17 C14 113.7(6) . . ?
N4 C18 C1 118.8(6) . . ?
C20 C19 N4 109.7(6) . . ?
N5 C20 C21 118.7(7) . . ?
N5 C20 C19 114.1(6) . . ?
C21 C20 C19 127.2(7) . . ?
N6 C21 C20 121.6(8) . . ?
N6 C22 C23 122.1(8) . . ?
N5 C23 C22 119.8(7) . . ?
N5 C23 C24 113.6(6) . . ?
C22 C23 C24 126.7(8) . . ?
C23 C24 N2 110.6(6) . . ?
N7 C25 Co1 177.0(8) . . ?

loop_
_geom_bond_atom_site_label_1
_geom_bond_atom_site_label_2
_geom_bond_distance
_geom_bond_site_symmetry_2
_geom_bond_publ_flag
Co1 N5 1.867(6) . ?
Co1 C25 1.878(8) . ?
Co1 N2 1.958(6) . ?
Co1 N3 1.965(5) . ?
Co1 N1 1.972(6) . ?
Co1 N4 1.973(6) . ?
O1 C3 1.448(10) . ?
O1 C1 1.459(10) . ?
O2 C4 1.262(8) . ?
O3 C12 1.476(11) . ?
O3 C10 1.477(11) . ?
O4 C13 1.223(9) . ?
N1 C4 1.324(9) . ?
N1 C5 1.490(10) . ?
N2 C8 1.486(9) . ?
N2 C24 1.494(9) . ?
N2 C9 1.514(9) . ?
N3 C13 1.352(9) . ?
N3 C14 1.503(9) . ?
N4 C18 1.480(9) . ?
N4 C17 1.493(8) . ?
N4 C19 1.521(9) . ?
N5 C20 1.331(8) . ?
N5 C23 1.351(9) . ?
N6 C22 1.329(11) . ?
N6 C21 1.342(11) . ?
N7 C25 1.149(9) . ?
C1 C2 1.514(11) . ?
C1 C18 1.521(10) . ?
C1 C4 1.533(11) . ?
C5 C7 1.534(12) . ?
C5 C8 1.538(12) . ?
C5 C6 1.547(12) . ?
C9 C10 1.517(12) . ?
C10 C11 1.497(12) . ?
C10 C13 1.597(12) . ?
C14 C17 1.511(10) . ?
C14 C15 1.528(11) . ?
C14 C16 1.543(11) . ?
C19 C20 1.499(11) . ?
C20 C21 1.397(10) . ?
C22 C23 1.364(11) . ?
C23 C24 1.482(10) . ?
